data_4108300
loop_
_publ_author_name
'Matthew T. Olsen'
'Maurizio Bruschi'
'Luca De Gioia'
'Thomas B. Rauchfuss'
'Scott R. Wilson'

_publ_contact_author
; 
Scott R. Wilson 
University of Illinois 
School of Chemical Sciences, Box 59-1 
505 South Mathews Avenue 
Urbana, Illinois  61801 
USA 
;
_publ_contact_author_email srwilson@uiuc.edu
_publ_contact_author_fax '1  217 244 8068'
_publ_contact_author_phone '1  217 244 1708'
_publ_section_title
;
 Nitrosyl Derivatives of Diiron(I) Dithiolates Mimic the Structure and
 Lewis Acidity of the [FeFe]-Hydrogenase Active Site
;
_journal_name_full 'Journal of the American Chemical Society'
_journal_page_first 12021
_journal_page_last 12030
_journal_paper_doi 10.1021/ja802268p
_journal_volume 130
_journal_year 2008
_chemical_absolute_configuration ad
_chemical_formula_moiety 'C12 H24 Fe2 N O4 P2 S2, B F4, C H2 Cl2'
_chemical_formula_sum 'C13 H26 B Cl2 F4 Fe2 N O4 P2 S2'
_chemical_formula_weight 655.82
_chemical_name_systematic
; 
? 
;
_space_group_IT_number 4
_symmetry_cell_setting monoclinic
_symmetry_space_group_name_Hall 'P 2yb'
_symmetry_space_group_name_H-M 'P 1 21 1'
_atom_sites_solution_hydrogens geom
_atom_sites_solution_primary direct
_atom_sites_solution_secondary difmap
_audit_creation_method SHELXL-97
_audit_update_record
; 
2008-01-31  text and data added, mto 
;
_cell_angle_alpha 90.00
_cell_angle_beta 93.054(2)
_cell_angle_gamma 90.00
_cell_formula_units_Z 2
_cell_length_a 6.6325(3)
_cell_length_b 20.7126(8)
_cell_length_c 9.5998(4)
_cell_measurement_reflns_used 7650
_cell_measurement_temperature 193(2)
_cell_measurement_theta_max 26.80
_cell_measurement_theta_min 2.34
_cell_volume 1316.91(10)
_computing_cell_refinement 'SAINT V7.23A (Bruker, 2005)'
_computing_data_collection 'APEX2 V2.0-1 (Bruker, 2004)'
_computing_data_reduction
; 
SAINT V7.23A, XPREP V2005/2, SADABS V2007/4 (Bruker, 2005 & 2007) 
;
_computing_molecular_graphics 'SHELXTL V6.12 (Bruker, 2005)'
_computing_publication_material 'XCIF V6.12 (Bruker, 2005)'
_computing_structure_refinement 'SHELXTL V6.12 (Bruker, 2005)'
_computing_structure_solution 'SHELXTL V6.12 (Bruker, 2005)'
_diffrn_ambient_temperature 193(2)
_diffrn_measured_fraction_theta_full 0.987
_diffrn_measured_fraction_theta_max 0.987
_diffrn_measurement_device 'Bruker Kappa/ApexII CCD'
_diffrn_measurement_method 'profile data from \f and \w scans'
_diffrn_radiation_monochromator graphite
_diffrn_radiation_source 'fine-focus sealed tube'
_diffrn_radiation_type MoK\a
_diffrn_radiation_wavelength 0.71073
_diffrn_radiation_wavelength_id ga29xas
_diffrn_reflns_av_R_equivalents 0.0350
_diffrn_reflns_av_sigmaI/netI 0.0402
_diffrn_reflns_limit_h_max 8
_diffrn_reflns_limit_h_min -8
_diffrn_reflns_limit_k_max 27
_diffrn_reflns_limit_k_min -27
_diffrn_reflns_limit_l_max 12
_diffrn_reflns_limit_l_min -12
_diffrn_reflns_number 21574
_diffrn_reflns_theta_full 28.77
_diffrn_reflns_theta_max 28.77
_diffrn_reflns_theta_min 1.97
_exptl_absorpt_coefficient_mu 1.632
_exptl_absorpt_correction_T_max 0.9007
_exptl_absorpt_correction_T_min 0.6885
_exptl_absorpt_correction_type integration
_exptl_absorpt_process_details 'SHELXTL/XPREP V2005/2 (Bruker, 2005)'
_exptl_crystal_colour red
_exptl_crystal_density_diffrn 1.654
_exptl_crystal_description tabular
_exptl_crystal_F_000 664
_exptl_crystal_id ga29xas
_exptl_crystal_preparation
; 
The data crystal was mounted using oil (Parantone-N, Exxon) to a 
0.3 mm cryo-loop (Hampton Research) with the (1 -6 1) scattering 
planes roughly normal to the spindle axis. 
;
_exptl_crystal_size_max 0.27
_exptl_crystal_size_mid 0.14
_exptl_crystal_size_min 0.06
_refine_diff_density_max 0.428
_refine_diff_density_min -0.431
_refine_diff_density_rms 0.056
_refine_ls_abs_structure_details 'Flack (1983),  3128 Friedels'
_refine_ls_abs_structure_Flack -0.007(11)
_refine_ls_extinction_method none
_refine_ls_goodness_of_fit_ref 1.016
_refine_ls_hydrogen_treatment noref
_refine_ls_matrix_type full
_refine_ls_number_parameters 363
_refine_ls_number_reflns 6583
_refine_ls_number_restraints 208
_refine_ls_restrained_S_all 1.033
_refine_ls_R_factor_all 0.0390
_refine_ls_R_factor_gt 0.0315
_refine_ls_shift/su_max 0.001
_refine_ls_shift/su_mean 0.000
_refine_ls_structure_factor_coef Fsqd
_refine_ls_weighting_details 'calc w=1/[\s^2^(Fo^2^)+(0.0367P)^2^+0.0000P] where P=(Fo^2^+2Fc^2^)/3'
_refine_ls_weighting_scheme calc
_refine_ls_wR_factor_gt 0.0667
_refine_ls_wR_factor_ref 0.0700
_reflns_number_gt 5864
_reflns_number_total 6583
_reflns_threshold_expression >2sigma(I)
_cod_data_source_file ja802268p_si_002_5.cif
_cod_data_source_block ga29xas
_cod_original_sg_symbol_Hall 'P 2yb '
_cod_original_sg_symbol_H-M 'P 21 '
_cod_database_code 4108300

loop_
_symmetry_equiv_pos_as_xyz
'x, y, z'
'-x, y+1/2, -z'

loop_
_atom_site_label
_atom_site_type_symbol
_atom_site_fract_x
_atom_site_fract_y
_atom_site_fract_z
_atom_site_U_iso_or_equiv
_atom_site_adp_type
_atom_site_occupancy
_atom_site_symmetry_multiplicity
_atom_site_calc_flag
_atom_site_refinement_flags
_atom_site_disorder_assembly
_atom_site_disorder_group
C1 C 0.7309(4) 0.05056(14) 0.3589(3) 0.0345(6) Uani 1 1 d . . .
C2 C 1.1562(6) -0.04080(15) 0.3136(4) 0.0491(9) Uani 1 1 d . . .
H2A H 1.2192 -0.0784 0.2717 0.074 Uiso 1 1 calc R . .
H2B H 1.0603 -0.0554 0.3812 0.074 Uiso 1 1 calc R . .
H2C H 1.2606 -0.0141 0.3611 0.074 Uiso 1 1 calc R . .
C3 C 1.2028(7) 0.01778(16) 0.0471(5) 0.0646(12) Uani 1 1 d . . .
H3A H 1.2559 -0.0241 0.0189 0.097 Uiso 1 1 calc R . .
H3B H 1.3141 0.0450 0.0842 0.097 Uiso 1 1 calc R . .
H3C H 1.1353 0.0390 -0.0338 0.097 Uiso 1 1 calc R . .
C4 C 0.8397(6) -0.04938(17) 0.1006(4) 0.0608(11) Uani 1 1 d . . .
H4A H 0.9086 -0.0874 0.0651 0.091 Uiso 1 1 calc R . .
H4B H 0.7644 -0.0277 0.0234 0.091 Uiso 1 1 calc R . .
H4C H 0.7462 -0.0629 0.1707 0.091 Uiso 1 1 calc R . .
C5 C 0.8123(5) 0.11550(15) 0.6143(3) 0.0425(7) Uani 1 1 d . . .
C6 C 1.1605(5) 0.07300(14) 0.5775(3) 0.0352(6) Uani 1 1 d . . .
C7 C 1.2104(17) 0.1768(4) 0.8113(6) 0.047(2) Uani 0.545(16) 1 d PDU A 1
H7A H 1.2747 0.2113 0.8677 0.071 Uiso 0.545(16) 1 calc PR A 1
H7B H 1.3065 0.1414 0.8013 0.071 Uiso 0.545(16) 1 calc PR A 1
H7C H 1.0917 0.1609 0.8572 0.071 Uiso 0.545(16) 1 calc PR A 1
C8 C 0.9614(16) 0.2729(5) 0.6794(13) 0.063(3) Uani 0.545(16) 1 d PDU A 1
H8A H 1.0343 0.3059 0.7354 0.094 Uiso 0.545(16) 1 calc PR A 1
H8B H 0.8509 0.2556 0.7320 0.094 Uiso 0.545(16) 1 calc PR A 1
H8C H 0.9062 0.2923 0.5924 0.094 Uiso 0.545(16) 1 calc PR A 1
C9 C 1.3557(14) 0.2491(6) 0.5855(10) 0.054(3) Uani 0.545(16) 1 d PDU A 1
H9A H 1.4198 0.2723 0.6651 0.082 Uiso 0.545(16) 1 calc PR A 1
H9B H 1.3179 0.2798 0.5111 0.082 Uiso 0.545(16) 1 calc PR A 1
H9C H 1.4505 0.2173 0.5510 0.082 Uiso 0.545(16) 1 calc PR A 1
C10 C 0.8900(5) 0.25925(14) 0.2712(3) 0.0428(8) Uani 1 1 d . A .
H10A H 0.7784 0.2832 0.2218 0.051 Uiso 1 1 calc R . .
H10B H 0.9512 0.2884 0.3434 0.051 Uiso 1 1 calc R . .
C11 C 1.0470(5) 0.24470(14) 0.1680(3) 0.0382(7) Uani 1 1 d . . .
H11A H 0.9854 0.2166 0.0938 0.046 Uiso 1 1 calc R . .
H11B H 1.0859 0.2857 0.1236 0.046 Uiso 1 1 calc R . .
C12 C 1.2350(4) 0.21237(13) 0.2282(3) 0.0362(6) Uani 1 1 d . A .
H12A H 1.3011 0.2420 0.2976 0.043 Uiso 1 1 calc R . .
H12B H 1.3287 0.2065 0.1523 0.043 Uiso 1 1 calc R . .
N1 N 0.7576(4) 0.10946(11) 0.0956(3) 0.0384(6) Uani 1 1 d . . .
O1 O 0.6493(5) 0.11472(13) -0.0040(3) 0.0677(8) Uani 1 1 d . . .
O2 O 0.6244(4) 0.01711(12) 0.4156(3) 0.0517(6) Uani 1 1 d . . .
O3 O 0.6954(4) 0.10173(15) 0.6924(3) 0.0702(8) Uani 1 1 d . . .
O4 O 1.2605(4) 0.03527(11) 0.6341(3) 0.0530(6) Uani 1 1 d . . .
P1 P 1.02500(12) 0.00583(3) 0.17943(8) 0.03455(17) Uani 1 1 d . . .
P2 P 1.13297(12) 0.20829(3) 0.63962(7) 0.03120(16) Uani 1 1 d D . .
S1 S 0.78213(11) 0.19023(3) 0.35891(7) 0.03154(15) Uani 1 1 d . . .
S2 S 1.20149(9) 0.13385(3) 0.31244(6) 0.02660(13) Uani 1 1 d . . .
Fe1 Fe 0.87985(6) 0.098609(16) 0.24778(4) 0.02669(9) Uani 1 1 d . A .
Fe2 Fe 1.00275(6) 0.133003(17) 0.49637(4) 0.02692(8) Uani 1 1 d D A .
B1 B 0.5853(11) 0.3234(3) 0.9479(7) 0.0437(17) Uani 0.682(19) 1 d PDU B 1
F1 F 0.5458(14) 0.3514(4) 0.8199(7) 0.0754(19) Uani 0.682(19) 1 d PDU B 1
F2 F 0.4047(12) 0.3165(4) 1.0093(11) 0.105(2) Uani 0.682(19) 1 d PDU B 1
F3 F 0.6687(18) 0.2638(4) 0.9324(12) 0.100(3) Uani 0.682(19) 1 d PDU B 1
F4 F 0.7053(16) 0.3631(3) 1.0295(10) 0.091(2) Uani 0.682(19) 1 d PDU B 1
C13 C 0.3888(6) 0.4225(2) 0.2837(5) 0.0651(10) Uani 1 1 d . . .
H13A H 0.4129 0.4020 0.1928 0.078 Uiso 1 1 calc R . .
H13B H 0.4429 0.4670 0.2816 0.078 Uiso 1 1 calc R . .
Cl1 Cl 0.5197(2) 0.37946(6) 0.41542(15) 0.0977(4) Uani 1 1 d . . .
Cl2 Cl 0.12948(19) 0.42600(6) 0.30429(15) 0.0805(3) Uani 1 1 d . . .
B2 B 0.586(2) 0.3226(6) 0.9443(14) 0.044(3) Uani 0.318(19) 1 d PDU B 2
F5 F 0.491(3) 0.3452(7) 0.8242(15) 0.077(4) Uani 0.318(19) 1 d PDU B 2
F6 F 0.615(3) 0.2574(5) 0.939(3) 0.085(4) Uani 0.318(19) 1 d PDU B 2
F7 F 0.766(2) 0.3531(8) 0.972(2) 0.087(4) Uani 0.318(19) 1 d PDU B 2
F8 F 0.464(3) 0.3363(10) 1.0508(19) 0.115(4) Uani 0.318(19) 1 d PDU B 2
C14 C 1.121(2) 0.1884(6) 0.8233(6) 0.054(3) Uani 0.455(16) 1 d PDU A 2
H14A H 1.1907 0.2219 0.8798 0.082 Uiso 0.455(16) 1 calc PR A 2
H14B H 1.1873 0.1466 0.8416 0.082 Uiso 0.455(16) 1 calc PR A 2
H14C H 0.9799 0.1858 0.8475 0.082 Uiso 0.455(16) 1 calc PR A 2
C15 C 1.022(2) 0.2882(4) 0.6284(14) 0.060(3) Uani 0.455(16) 1 d PDU A 2
H15A H 1.0924 0.3168 0.6960 0.090 Uiso 0.455(16) 1 calc PR A 2
H15B H 0.8787 0.2856 0.6490 0.090 Uiso 0.455(16) 1 calc PR A 2
H15C H 1.0335 0.3053 0.5340 0.090 Uiso 0.455(16) 1 calc PR A 2
C16 C 1.3988(10) 0.2234(7) 0.6180(14) 0.050(3) Uani 0.455(16) 1 d PDU A 2
H16A H 1.4496 0.2542 0.6890 0.075 Uiso 0.455(16) 1 calc PR A 2
H16B H 1.4163 0.2414 0.5250 0.075 Uiso 0.455(16) 1 calc PR A 2
H16C H 1.4741 0.1829 0.6283 0.075 Uiso 0.455(16) 1 calc PR A 2

loop_
_atom_site_aniso_label
_atom_site_aniso_U_11
_atom_site_aniso_U_22
_atom_site_aniso_U_33
_atom_site_aniso_U_23
_atom_site_aniso_U_13
_atom_site_aniso_U_12
C1 0.0303(15) 0.0371(14) 0.0361(16) 0.0013(12) 0.0008(12) -0.0003(12)
C2 0.054(2) 0.0379(16) 0.056(2) -0.0031(14) 0.0019(18) 0.0058(14)
C3 0.093(3) 0.0382(17) 0.067(3) -0.0088(16) 0.046(2) -0.0034(18)
C4 0.068(3) 0.0435(18) 0.069(3) -0.0232(17) -0.014(2) -0.0106(17)
C5 0.0432(18) 0.0513(18) 0.0332(16) -0.0004(12) 0.0042(14) -0.0082(14)
C6 0.0376(17) 0.0355(13) 0.0325(16) 0.0002(11) 0.0014(13) -0.0018(12)
C7 0.057(6) 0.061(4) 0.025(3) -0.003(3) 0.012(3) -0.006(4)
C8 0.070(6) 0.062(5) 0.055(6) -0.033(4) -0.001(4) 0.030(5)
C9 0.058(5) 0.068(6) 0.038(5) -0.017(4) 0.009(4) -0.034(4)
C10 0.057(2) 0.0298(13) 0.0431(18) 0.0064(12) 0.0144(16) 0.0091(13)
C11 0.0465(19) 0.0307(13) 0.0378(17) 0.0061(11) 0.0057(14) -0.0012(13)
C12 0.0339(16) 0.0351(13) 0.0400(16) 0.0068(12) 0.0065(13) -0.0080(12)
N1 0.0442(15) 0.0361(12) 0.0346(13) 0.0026(10) -0.0006(12) -0.0070(10)
O1 0.081(2) 0.0738(18) 0.0448(14) 0.0094(12) -0.0311(14) -0.0075(14)
O2 0.0453(14) 0.0555(14) 0.0550(15) 0.0105(11) 0.0089(12) -0.0167(11)
O3 0.0686(17) 0.100(2) 0.0443(14) -0.0064(14) 0.0298(13) -0.0332(17)
O4 0.0592(16) 0.0472(12) 0.0517(15) 0.0134(11) -0.0046(13) 0.0106(12)
P1 0.0384(4) 0.0271(3) 0.0385(4) -0.0067(3) 0.0051(3) -0.0055(3)
P2 0.0328(4) 0.0340(3) 0.0272(4) -0.0051(3) 0.0047(3) -0.0002(3)
S1 0.0295(4) 0.0337(3) 0.0318(4) 0.0011(3) 0.0061(3) 0.0061(3)
S2 0.0244(3) 0.0271(3) 0.0286(3) -0.0003(3) 0.0035(2) -0.0010(3)
Fe1 0.02560(19) 0.02826(16) 0.02619(19) -0.00071(14) 0.00117(15) -0.00253(15)
Fe2 0.02914(19) 0.02757(16) 0.02437(18) 0.00055(14) 0.00434(14) -0.00110(15)
B1 0.051(4) 0.041(3) 0.039(3) 0.006(3) 0.003(3) -0.007(3)
F1 0.095(4) 0.079(3) 0.053(2) 0.017(2) 0.001(2) -0.012(3)
F2 0.107(4) 0.083(4) 0.132(6) 0.001(3) 0.068(4) -0.027(3)
F3 0.102(6) 0.064(3) 0.130(4) -0.022(3) -0.039(4) 0.036(4)
F4 0.132(5) 0.063(2) 0.073(5) 0.007(3) -0.041(4) -0.034(3)
C13 0.065(3) 0.059(2) 0.071(3) -0.0027(19) 0.002(2) -0.006(2)
Cl1 0.1293(11) 0.0641(6) 0.0957(10) -0.0159(6) -0.0327(8) 0.0295(7)
Cl2 0.0683(7) 0.0796(7) 0.0936(9) -0.0150(6) 0.0047(6) -0.0107(6)
B2 0.055(7) 0.034(6) 0.042(6) 0.009(6) -0.001(6) -0.009(6)
F5 0.105(8) 0.048(5) 0.072(5) -0.011(4) -0.041(5) 0.032(6)
F6 0.090(9) 0.025(3) 0.136(7) 0.006(4) -0.039(6) -0.001(4)
F7 0.097(6) 0.077(6) 0.081(9) 0.028(6) -0.034(6) -0.051(5)
F8 0.145(9) 0.105(9) 0.099(7) -0.008(6) 0.057(7) 0.009(7)
C14 0.079(8) 0.062(5) 0.022(4) -0.007(3) 0.007(4) -0.014(6)
C15 0.070(7) 0.053(5) 0.055(7) -0.021(4) -0.005(5) 0.016(5)
C16 0.039(4) 0.068(7) 0.043(6) -0.015(5) 0.004(4) -0.016(4)

loop_
_atom_type_symbol
_atom_type_description
_atom_type_scat_dispersion_real
_atom_type_scat_dispersion_imag
_atom_type_scat_source
C C 0.0033 0.0016 'International Tables Vol C Tables 4.2.6.8 and 6.1.1.4'
H H 0.0000 0.0000 'International Tables Vol C Tables 4.2.6.8 and 6.1.1.4'
B B 0.0013 0.0007 'International Tables Vol C Tables 4.2.6.8 and 6.1.1.4'
N N 0.0061 0.0033 'International Tables Vol C Tables 4.2.6.8 and 6.1.1.4'
O O 0.0106 0.0060 'International Tables Vol C Tables 4.2.6.8 and 6.1.1.4'
F F 0.0171 0.0103 'International Tables Vol C Tables 4.2.6.8 and 6.1.1.4'
P P 0.1023 0.0942 'International Tables Vol C Tables 4.2.6.8 and 6.1.1.4'
S S 0.1246 0.1234 'International Tables Vol C Tables 4.2.6.8 and 6.1.1.4'
Cl Cl 0.1484 0.1585 'International Tables Vol C Tables 4.2.6.8 and 6.1.1.4'
Fe Fe 0.3463 0.8444 'International Tables Vol C Tables 4.2.6.8 and 6.1.1.4'

loop_
_exptl_crystal_face_index_h
_exptl_crystal_face_index_k
_exptl_crystal_face_index_l
_exptl_crystal_face_perp_dist
0.00 -1.00 0.00 0.0300
0.00 1.00 0.00 0.0300
0.00 1.00 -1.00 0.1000
0.00 -1.00 1.00 0.0400
1.00 -1.00 0.00 0.1300
-1.00 1.00 0.00 0.1400

loop_
_geom_angle_atom_site_label_1
_geom_angle_atom_site_label_2
_geom_angle_atom_site_label_3
_geom_angle
O2 C1 Fe1 171.8(3)
P1 C2 H2A 109.5
P1 C2 H2B 109.5
H2A C2 H2B 109.5
P1 C2 H2C 109.5
H2A C2 H2C 109.5
H2B C2 H2C 109.5
P1 C3 H3A 109.5
P1 C3 H3B 109.5
H3A C3 H3B 109.5
P1 C3 H3C 109.5
H3A C3 H3C 109.5
H3B C3 H3C 109.5
P1 C4 H4A 109.5
P1 C4 H4B 109.5
H4A C4 H4B 109.5
P1 C4 H4C 109.5
H4A C4 H4C 109.5
H4B C4 H4C 109.5
O3 C5 Fe2 176.6(3)
O4 C6 Fe2 177.6(3)
P2 C7 H7A 109.5
P2 C7 H7B 109.5
P2 C7 H7C 109.5
P2 C8 H8A 109.5
P2 C8 H8B 109.5
P2 C8 H8C 109.5
P2 C9 H9A 109.5
P2 C9 H9B 109.5
P2 C9 H9C 109.5
C11 C10 S1 116.7(2)
C11 C10 H10A 108.1
S1 C10 H10A 108.1
C11 C10 H10B 108.1
S1 C10 H10B 108.1
H10A C10 H10B 107.3
C12 C11 C10 115.1(3)
C12 C11 H11A 108.5
C10 C11 H11A 108.5
C12 C11 H11B 108.5
C10 C11 H11B 108.5
H11A C11 H11B 107.5
C11 C12 S2 116.5(2)
C11 C12 H12A 108.2
S2 C12 H12A 108.2
C11 C12 H12B 108.2
S2 C12 H12B 108.2
H12A C12 H12B 107.3
O1 N1 Fe1 171.4(3)
C3 P1 C2 105.7(2)
C3 P1 C4 104.3(2)
C2 P1 C4 104.57(18)
C3 P1 Fe1 113.18(12)
C2 P1 Fe1 116.49(12)
C4 P1 Fe1 111.54(14)
C9 P2 C8 104.4(4)
C15 P2 C16 103.3(5)
C15 P2 C14 103.1(4)
C16 P2 C14 104.0(4)
C9 P2 C7 103.4(4)
C8 P2 C7 102.9(4)
C9 P2 Fe2 116.6(3)
C8 P2 Fe2 114.9(3)
C15 P2 Fe2 117.4(4)
C16 P2 Fe2 113.5(4)
C14 P2 Fe2 113.9(3)
C7 P2 Fe2 113.0(3)
C10 S1 Fe2 115.08(12)
C10 S1 Fe1 107.87(10)
Fe2 S1 Fe1 69.24(2)
C12 S2 Fe2 116.15(10)
C12 S2 Fe1 107.07(10)
Fe2 S2 Fe1 68.80(2)
N1 Fe1 C1 110.03(13)
N1 Fe1 P1 93.19(9)
C1 Fe1 P1 87.57(9)
N1 Fe1 S1 99.32(9)
C1 Fe1 S1 90.24(9)
P1 Fe1 S1 167.28(3)
N1 Fe1 S2 126.82(9)
C1 Fe1 S2 123.09(10)
P1 Fe1 S2 86.85(3)
S1 Fe1 S2 83.86(3)
N1 Fe1 Fe2 153.94(9)
C1 Fe1 Fe2 76.11(10)
P1 Fe1 Fe2 112.60(3)
S1 Fe1 Fe2 54.77(2)
S2 Fe1 Fe2 54.701(19)
C6 Fe2 C5 90.00(15)
C6 Fe2 P2 91.10(10)
C5 Fe2 P2 90.85(10)
C6 Fe2 S1 166.60(10)
C5 Fe2 S1 91.09(11)
P2 Fe2 S1 102.23(3)
C6 Fe2 S2 89.63(10)
C5 Fe2 S2 164.41(11)
P2 Fe2 S2 104.74(3)
S1 Fe2 S2 85.75(3)
C6 Fe2 Fe1 111.21(10)
C5 Fe2 Fe1 109.42(11)
P2 Fe2 Fe1 149.18(3)
S1 Fe2 Fe1 55.99(2)
S2 Fe2 Fe1 56.50(2)
F3 B1 F4 112.4(6)
F3 B1 F2 108.8(5)
F4 B1 F2 108.2(5)
F3 B1 F1 110.1(6)
F4 B1 F1 109.7(5)
F2 B1 F1 107.4(5)
Cl1 C13 Cl2 113.3(3)
Cl1 C13 H13A 108.9
Cl2 C13 H13A 108.9
Cl1 C13 H13B 108.9
Cl2 C13 H13B 108.9
H13A C13 H13B 107.7
F7 B2 F6 110.3(9)
F7 B2 F8 107.6(9)
F6 B2 F8 108.8(9)
F7 B2 F5 111.6(9)
F6 B2 F5 111.4(9)
F8 B2 F5 107.0(9)
P2 C14 H14A 109.5
P2 C14 H14B 109.5
H14A C14 H14B 109.5
P2 C14 H14C 109.5
H14A C14 H14C 109.5
H14B C14 H14C 109.5
P2 C15 H15A 109.5
P2 C15 H15B 109.5
H15A C15 H15B 109.5
P2 C15 H15C 109.5
H15A C15 H15C 109.5
H15B C15 H15C 109.5
P2 C16 H16A 109.5
P2 C16 H16B 109.5
H16A C16 H16B 109.5
P2 C16 H16C 109.5
H16A C16 H16C 109.5
H16B C16 H16C 109.5

loop_
_geom_bond_atom_site_label_1
_geom_bond_atom_site_label_2
_geom_bond_distance
C1 O2 1.147(4)
C1 Fe1 1.794(3)
C2 P1 1.797(4)
C2 H2A 0.9800
C2 H2B 0.9800
C2 H2C 0.9800
C3 P1 1.796(4)
C3 H3A 0.9800
C3 H3B 0.9800
C3 H3C 0.9800
C4 P1 1.814(3)
C4 H4A 0.9800
C4 H4B 0.9800
C4 H4C 0.9800
C5 O3 1.142(4)
C5 Fe2 1.778(3)
C6 O4 1.144(4)
C6 Fe2 1.777(3)
C7 P2 1.820(5)
C7 H7A 0.9800
C7 H7B 0.9800
C7 H7C 0.9800
C8 P2 1.811(5)
C8 H8A 0.9800
C8 H8B 0.9800
C8 H8C 0.9800
C9 P2 1.802(5)
C9 H9A 0.9800
C9 H9B 0.9800
C9 H9C 0.9800
C10 C11 1.505(4)
C10 S1 1.825(3)
C10 H10A 0.9900
C10 H10B 0.9900
C11 C12 1.503(4)
C11 H11A 0.9900
C11 H11B 0.9900
C12 S2 1.835(3)
C12 H12A 0.9900
C12 H12B 0.9900
N1 O1 1.170(3)
N1 Fe1 1.648(3)
P1 Fe1 2.2622(8)
P2 C15 1.813(6)
P2 C16 1.813(6)
P2 C14 1.816(6)
P2 Fe2 2.2231(8)
S1 Fe2 2.2543(8)
S1 Fe1 2.2876(7)
S2 Fe2 2.2591(7)
S2 Fe1 2.3082(7)
Fe1 Fe2 2.5806(5)
B1 F3 1.363(5)
B1 F4 1.363(5)
B1 F2 1.371(5)
B1 F1 1.371(5)
C13 Cl1 1.740(5)
C13 Cl2 1.743(4)
C13 H13A 0.9900
C13 H13B 0.9900
B2 F7 1.364(7)
B2 F6 1.364(7)
B2 F8 1.367(7)
B2 F5 1.369(7)
C14 H14A 0.9800
C14 H14B 0.9800
C14 H14C 0.9800
C15 H15A 0.9800
C15 H15B 0.9800
C15 H15C 0.9800
C16 H16A 0.9800
C16 H16B 0.9800
C16 H16C 0.9800

loop_
_geom_torsion_atom_site_label_1
_geom_torsion_atom_site_label_2
_geom_torsion_atom_site_label_3
_geom_torsion_atom_site_label_4
_geom_torsion
S1 C10 C11 C12 -62.0(3)
C10 C11 C12 S2 59.9(3)
C11 C10 S1 Fe2 63.6(3)
C11 C10 S1 Fe1 -11.4(3)
C11 C12 S2 Fe2 -60.2(3)
C11 C12 S2 Fe1 14.1(3)
C3 P1 Fe1 N1 67.1(2)
C2 P1 Fe1 N1 -170.12(16)
C4 P1 Fe1 N1 -50.20(18)
C3 P1 Fe1 C1 177.0(2)
C2 P1 Fe1 C1 -60.18(17)
C4 P1 Fe1 C1 59.74(19)
C3 P1 Fe1 S1 -102.7(2)
C2 P1 Fe1 S1 20.1(2)
C4 P1 Fe1 S1 140.0(2)
C3 P1 Fe1 S2 -59.62(18)
C2 P1 Fe1 S2 63.15(14)
C4 P1 Fe1 S2 -176.93(16)
C3 P1 Fe1 Fe2 -109.10(18)
C2 P1 Fe1 Fe2 13.68(15)
C4 P1 Fe1 Fe2 133.60(16)
C10 S1 Fe1 N1 -66.18(15)
Fe2 S1 Fe1 N1 -176.92(9)
C10 S1 Fe1 C1 -176.54(16)
Fe2 S1 Fe1 C1 72.73(10)
C10 S1 Fe1 P1 103.50(18)
Fe2 S1 Fe1 P1 -7.24(15)
C10 S1 Fe1 S2 60.19(13)
Fe2 S1 Fe1 S2 -50.54(2)
C10 S1 Fe1 Fe2 110.74(13)
C12 S2 Fe1 N1 35.62(15)
Fe2 S2 Fe1 N1 147.67(11)
C12 S2 Fe1 C1 -147.71(15)
Fe2 S2 Fe1 C1 -35.67(11)
C12 S2 Fe1 P1 127.25(11)
Fe2 S2 Fe1 P1 -120.70(3)
C12 S2 Fe1 S1 -61.45(11)
Fe2 S2 Fe1 S1 50.60(2)
C12 S2 Fe1 Fe2 -112.05(11)
C9 P2 Fe2 C6 88.3(5)
C8 P2 Fe2 C6 -149.1(5)
C15 P2 Fe2 C6 -174.6(6)
C16 P2 Fe2 C6 64.9(5)
C14 P2 Fe2 C6 -54.0(6)
C7 P2 Fe2 C6 -31.4(4)
C9 P2 Fe2 C5 178.3(5)
C8 P2 Fe2 C5 -59.1(5)
C15 P2 Fe2 C5 -84.6(6)
C16 P2 Fe2 C5 154.9(5)
C14 P2 Fe2 C5 36.1(6)
C7 P2 Fe2 C5 58.6(4)
C9 P2 Fe2 S1 -90.4(5)
C8 P2 Fe2 S1 32.2(5)
C15 P2 Fe2 S1 6.7(6)
C16 P2 Fe2 S1 -113.8(5)
C14 P2 Fe2 S1 127.4(6)
C7 P2 Fe2 S1 149.9(4)
C9 P2 Fe2 S2 -1.6(5)
C8 P2 Fe2 S2 121.0(5)
C15 P2 Fe2 S2 95.5(6)
C16 P2 Fe2 S2 -25.0(5)
C14 P2 Fe2 S2 -143.9(6)
C7 P2 Fe2 S2 -121.3(4)
C9 P2 Fe2 Fe1 -49.3(5)
C8 P2 Fe2 Fe1 73.3(5)
C15 P2 Fe2 Fe1 47.8(6)
C16 P2 Fe2 Fe1 -72.7(5)
C14 P2 Fe2 Fe1 168.4(6)
C7 P2 Fe2 Fe1 -169.0(4)
C10 S1 Fe2 C6 -118.9(5)
Fe1 S1 Fe2 C6 -18.3(4)
C10 S1 Fe2 C5 146.49(15)
Fe1 S1 Fe2 C5 -112.86(10)
C10 S1 Fe2 P2 55.38(12)
Fe1 S1 Fe2 P2 156.04(3)
C10 S1 Fe2 S2 -48.80(11)
Fe1 S1 Fe2 S2 51.86(2)
C10 S1 Fe2 Fe1 -100.66(11)
C12 S2 Fe2 C6 -144.79(15)
Fe1 S2 Fe2 C6 115.99(10)
C12 S2 Fe2 C5 126.5(4)
Fe1 S2 Fe2 C5 27.3(4)
C12 S2 Fe2 P2 -53.75(11)
Fe1 S2 Fe2 P2 -152.98(3)
C12 S2 Fe2 S1 47.80(11)
Fe1 S2 Fe2 S1 -51.43(2)
C12 S2 Fe2 Fe1 99.22(11)
N1 Fe1 Fe2 C6 -177.5(2)
C1 Fe1 Fe2 C6 75.16(15)
P1 Fe1 Fe2 C6 -6.19(11)
S1 Fe1 Fe2 C6 175.53(11)
S2 Fe1 Fe2 C6 -74.62(11)
N1 Fe1 Fe2 C5 84.6(2)
C1 Fe1 Fe2 C5 -22.71(15)
P1 Fe1 Fe2 C5 -104.06(12)
S1 Fe1 Fe2 C5 77.66(11)
S2 Fe1 Fe2 C5 -172.49(12)
N1 Fe1 Fe2 P2 -43.8(2)
C1 Fe1 Fe2 P2 -151.15(11)
P1 Fe1 Fe2 P2 127.50(5)
S1 Fe1 Fe2 P2 -50.78(6)
S2 Fe1 Fe2 P2 59.07(5)
N1 Fe1 Fe2 S1 6.9(2)
C1 Fe1 Fe2 S1 -100.37(10)
P1 Fe1 Fe2 S1 178.28(3)
S2 Fe1 Fe2 S1 109.85(3)
N1 Fe1 Fe2 S2 -102.9(2)
C1 Fe1 Fe2 S2 149.78(10)
P1 Fe1 Fe2 S2 68.43(3)
S1 Fe1 Fe2 S2 -109.85(3)
